data_1561306
loop_
_publ_author_name
'Tsymbarenko, Dmitry'
'Martynova, Irina'
'Grebenyuk, Dimitry'
'Shegolev, Vsevolod'
'Kuzmina, Natalia'

_publ_section_title
;
 One-dimensional coordination polymers of whole row rare earth
 tris-pivalates
;
_journal_name_full 'Journal of Solid State Chemistry'
_journal_page_first 876
_journal_page_last 884
_journal_paper_doi 10.1016/j.jssc.2017.12.024
_journal_volume 258
_journal_year 2018
_chemical_formula_moiety 'C15 H27 O6 Yb'
_chemical_formula_sum 'C15 H27 O6 Yb'
_chemical_formula_weight 476.41
_space_group_IT_number 176
_space_group_name_Hall '-P 6c'
_space_group_name_H-M_alt 'P 63/m'
_symmetry_cell_setting hexagonal
_symmetry_space_group_name_Hall '-P 6c'
_symmetry_space_group_name_H-M 'P 63/m'
_atom_sites_solution_hydrogens geom
_atom_sites_solution_primary direct
_atom_sites_solution_secondary difmap
_cell_angle_alpha 90.00
_cell_angle_beta 90.00
_cell_angle_gamma 120.00
_cell_formula_units_Z 2
_cell_length_a 10.7179(19)
_cell_length_b 10.7179(19)
_cell_length_c 9.5131(17)
_cell_measurement_reflns_used 1799
_cell_measurement_temperature 120(2)
_cell_measurement_theta_max 31.908
_cell_measurement_theta_min 2.194
_cell_volume 946.4(3)
_computing_cell_refinement 'APEX2 (Bruker, 2005)'
_computing_data_collection 'APEX2 (Bruker, 2005)'
_computing_data_reduction 'APEX2 (Bruker, 2005)'
_computing_molecular_graphics 'SHELXTL ver. 5.1 (Sheldrick, 1998)'
_computing_publication_material 'SHELXTL ver. 5.1 (Sheldrick, 1998)'
_computing_structure_refinement 'SHELXTL ver. 5.1 (Sheldrick, 1998)'
_computing_structure_solution 'SHELXTL ver. 5.1 (Sheldrick, 1998)'
_diffrn_ambient_temperature 120(2)
_diffrn_measured_fraction_theta_full 1.000
_diffrn_measured_fraction_theta_max 1.000
_diffrn_measurement_device_type 'Bruker SMART APEX II CCD Area detector'
_diffrn_measurement_method 'phi and omega scans'
_diffrn_radiation_monochromator graphite
_diffrn_radiation_source 'fine-focus sealed tube'
_diffrn_radiation_type MoK\a
_diffrn_radiation_wavelength 0.71073
_diffrn_reflns_av_R_equivalents 0.0554
_diffrn_reflns_av_sigmaI/netI 0.0364
_diffrn_reflns_limit_h_max 14
_diffrn_reflns_limit_h_min -13
_diffrn_reflns_limit_k_max 9
_diffrn_reflns_limit_k_min -14
_diffrn_reflns_limit_l_max 12
_diffrn_reflns_limit_l_min -12
_diffrn_reflns_number 5576
_diffrn_reflns_theta_full 27.97
_diffrn_reflns_theta_max 27.97
_diffrn_reflns_theta_min 2.19
_exptl_absorpt_coefficient_mu 4.963
_exptl_absorpt_correction_T_max 0.1379
_exptl_absorpt_correction_T_min 0.0772
_exptl_absorpt_correction_type multi-scan
_exptl_absorpt_process_details 'SADABS (Sheldrick, 1998a)'
_exptl_crystal_colour colorless
_exptl_crystal_density_diffrn 1.672
_exptl_crystal_density_method 'not measured'
_exptl_crystal_description block
_exptl_crystal_F_000 470
_exptl_crystal_size_max 0.65
_exptl_crystal_size_mid 0.60
_exptl_crystal_size_min 0.45
_refine_diff_density_max 1.389
_refine_diff_density_min -1.315
_refine_diff_density_rms 0.158
_refine_ls_extinction_method none
_refine_ls_goodness_of_fit_ref 1.209
_refine_ls_hydrogen_treatment constr
_refine_ls_matrix_type full
_refine_ls_number_parameters 40
_refine_ls_number_reflns 808
_refine_ls_number_restraints 0
_refine_ls_restrained_S_all 1.209
_refine_ls_R_factor_all 0.0644
_refine_ls_R_factor_gt 0.0404
_refine_ls_shift/su_max 0.001
_refine_ls_shift/su_mean 0.000
_refine_ls_structure_factor_coef Fsqd
_refine_ls_weighting_details 'calc w=1/[\s^2^(Fo^2^)+(0.0138P)^2^+5.5507P] where P=(Fo^2^+2Fc^2^)/3'
_refine_ls_weighting_scheme calc
_refine_ls_wR_factor_gt 0.0695
_refine_ls_wR_factor_ref 0.0756
_reflns_number_gt 584
_reflns_number_total 808
_reflns_threshold_expression >2sigma(I)
_cod_data_source_file JSSC-2018-258-876.cif
_cod_data_source_block 4
_cod_depositor_comments
;
The following automatic conversions were performed:

data item '_symmetry_cell_setting' value 'Hexagonal' was changed to
'hexagonal' in accordance with the built-in table derived from the
CIF Core dictionary named 'cif_core.dic' version 2.4.5 last updated
on 2014-11-21.

Automatic conversion script
Id: cif_fix_values 8369 2020-08-20 11:38:08Z andrius 
;
_cod_original_sg_symbol_Hall -P6c
_cod_original_sg_symbol_H-M P63/m
_cod_database_code 1561306

loop_
_symmetry_equiv_pos_as_xyz
'x, y, z'
'-y, x-y, z'
'-x+y, -x, z'
'-x, -y, z+1/2'
'y, -x+y, z+1/2'
'x-y, x, z+1/2'
'-x, -y, -z'
'y, -x+y, -z'
'x-y, x, -z'
'x, y, -z-1/2'
'-y, x-y, -z-1/2'
'-x+y, -x, -z-1/2'

loop_
_atom_site_label
_atom_site_type_symbol
_atom_site_fract_x
_atom_site_fract_y
_atom_site_fract_z
_atom_site_U_iso_or_equiv
_atom_site_adp_type
_atom_site_occupancy
_atom_site_symmetry_multiplicity
_atom_site_calc_flag
_atom_site_refinement_flags
_atom_site_disorder_assembly
_atom_site_disorder_group
Yb1 Yb 1.0000 0.0000 0.5000 0.01465(16) Uani 1 6 d S . .
O1 O 1.0533(5) 0.1878(5) 0.3669(4) 0.0247(9) Uani 1 1 d . . .
C1 C 1.0282(9) 0.2284(8) 0.2500 0.0162(16) Uani 1 2 d S . .
C2 C 0.9731(10) 0.3330(9) 0.2500 0.0217(18) Uani 1 2 d S . .
C3 C 1.1049(11) 0.4853(10) 0.2500 0.037(2) Uani 1 2 d S . .
H3A H 1.1622 0.4989 0.1652 0.055 Uiso 0.50 1 calc PR . .
H3B H 1.1637 0.4980 0.3334 0.055 Uiso 0.50 1 calc PR . .
H3C H 1.0728 0.5564 0.2500 0.055 Uiso 1 2 calc SR . .
C4 C 0.8825(9) 0.3111(9) 0.3828(8) 0.047(2) Uani 1 1 d . . .
H4A H 0.8010 0.2122 0.3847 0.071 Uiso 1 1 calc R . .
H4B H 0.8464 0.3789 0.3820 0.071 Uiso 1 1 calc R . .
H4C H 0.9424 0.3281 0.4664 0.071 Uiso 1 1 calc R . .

loop_
_atom_site_aniso_label
_atom_site_aniso_U_11
_atom_site_aniso_U_22
_atom_site_aniso_U_33
_atom_site_aniso_U_23
_atom_site_aniso_U_13
_atom_site_aniso_U_12
Yb1 0.0181(2) 0.0181(2) 0.0078(2) 0.000 0.000 0.00905(10)
O1 0.035(2) 0.025(2) 0.0132(18) 0.0007(18) -0.0015(19) 0.015(2)
C1 0.023(4) 0.013(4) 0.014(4) 0.000 0.000 0.010(3)
C2 0.028(5) 0.020(4) 0.019(4) 0.000 0.000 0.014(4)
C3 0.037(6) 0.022(5) 0.048(6) 0.000 0.000 0.013(5)
C4 0.061(5) 0.052(5) 0.049(5) 0.009(4) 0.024(4) 0.042(5)

loop_
_atom_type_symbol
_atom_type_description
_atom_type_scat_dispersion_real
_atom_type_scat_dispersion_imag
_atom_type_scat_source
C C 0.0033 0.0016 'International Tables Vol C Tables 4.2.6.8 and 6.1.1.4'
H H 0.0000 0.0000 'International Tables Vol C Tables 4.2.6.8 and 6.1.1.4'
O O 0.0106 0.0060 'International Tables Vol C Tables 4.2.6.8 and 6.1.1.4'
Yb Yb -0.3850 5.5486 'International Tables Vol C Tables 4.2.6.8 and 6.1.1.4'

loop_
_geom_angle_atom_site_label_1
_geom_angle_atom_site_label_2
_geom_angle_atom_site_label_3
_geom_angle
_geom_angle_site_symmetry_1
_geom_angle_site_symmetry_3
O1 Yb1 O1 180.0(2) 8_666 2_645
O1 Yb1 O1 90.14(15) 8_666 9_546
O1 Yb1 O1 89.86(15) 2_645 9_546
O1 Yb1 O1 89.86(15) 8_666 3_765
O1 Yb1 O1 90.14(15) 2_645 3_765
O1 Yb1 O1 180.0 9_546 3_765
O1 Yb1 O1 90.14(15) 8_666 7_756
O1 Yb1 O1 89.86(15) 2_645 7_756
O1 Yb1 O1 90.14(15) 9_546 7_756
O1 Yb1 O1 89.86(15) 3_765 7_756
O1 Yb1 O1 89.86(15) 8_666 .
O1 Yb1 O1 90.14(15) 2_645 .
O1 Yb1 O1 89.86(15) 9_546 .
O1 Yb1 O1 90.14(15) 3_765 .
O1 Yb1 O1 180.0 7_756 .
C1 O1 Yb1 144.5(5) . .
O1 C1 O1 122.1(7) 10_556 .
O1 C1 C2 118.9(4) 10_556 .
O1 C1 C2 118.9(4) . .
C1 C2 C3 107.3(8) . .
C1 C2 C4 109.8(5) . 10_556
C3 C2 C4 109.7(5) . 10_556
C1 C2 C4 109.8(5) . .
C3 C2 C4 109.7(5) . .
C4 C2 C4 110.5(8) 10_556 .

loop_
_geom_bond_atom_site_label_1
_geom_bond_atom_site_label_2
_geom_bond_distance
_geom_bond_site_symmetry_2
Yb1 O1 2.198(4) 8_666
Yb1 O1 2.198(4) 2_645
Yb1 O1 2.198(4) 9_546
Yb1 O1 2.198(4) 3_765
Yb1 O1 2.198(4) 7_756
Yb1 O1 2.198(4) .
O1 C1 1.271(5) .
C1 O1 1.271(5) 10_556
C1 C2 1.506(11) .
C2 C3 1.534(13) .
C2 C4 1.538(8) 10_556
C2 C4 1.538(8) .
